data_7222191
loop_
_publ_author_name
'le Berre, F.'
'Laligant, Y.'
'Crosnier-Lopez, M.P.'
'Fourquet, J.L.'

_publ_section_title
;
 Synthesis and crystal structure of K2 Sr1.5 Ta3 O10 and K2 Sr1.5 Ta3 O10
 * (H2 O): two new layered perovskite compounds
;
_journal_name_full 'Journal of Materials Chemistry'
_journal_page_first 258
_journal_page_last 263
_journal_volume 12
_journal_year 2002
_chemical_formula_sum 'K2 O10 Sr1.5 Ta3'
_chemical_name_systematic 'K2 Sr1.5 Ta3 O10'
_space_group_IT_number 139
_symmetry_space_group_name_Hall '-I 4 2'
_symmetry_space_group_name_H-M 'I 4/m m m'
_cell_angle_alpha 90
_cell_angle_beta 90
_cell_angle_gamma 90
_cell_formula_units_Z 2
_cell_length_a 3.9626
_cell_length_b 3.9626
_cell_length_c 30.3257
_cell_volume 476.180
_citation_journal_id_ASTM JMACEP
_cod_data_source_file leBerre_JMACEP_2002_610.cif
_cod_data_source_block K2O10Sr1.5Ta3
_cod_original_cell_volume 476.1802
_cod_database_code 7222191

loop_
_symmetry_equiv_pos_as_xyz
x,y,z
-y,x,z
-x,-y,z
y,-x,z
x,-y,-z
y,x,-z
-x,y,-z
-y,-x,-z
-x,-y,-z
y,-x,-z
x,y,-z
-y,x,-z
-x,y,z
-y,-x,z
x,-y,z
y,x,z
x+1/2,y+1/2,z+1/2
-y+1/2,x+1/2,z+1/2
-x+1/2,-y+1/2,z+1/2
y+1/2,-x+1/2,z+1/2
x+1/2,-y+1/2,-z+1/2
y+1/2,x+1/2,-z+1/2
-x+1/2,y+1/2,-z+1/2
-y+1/2,-x+1/2,-z+1/2
-x+1/2,-y+1/2,-z+1/2
y+1/2,-x+1/2,-z+1/2
x+1/2,y+1/2,-z+1/2
-y+1/2,x+1/2,-z+1/2
-x+1/2,y+1/2,z+1/2
-y+1/2,-x+1/2,z+1/2
x+1/2,-y+1/2,z+1/2
y+1/2,x+1/2,z+1/2

loop_
_atom_site_label
_atom_site_type_symbol
_atom_site_fract_x
_atom_site_fract_y
_atom_site_fract_z
_atom_site_occupancy
_atom_site_U_iso_or_equiv
O2 O-2 0 0.5 0.1325 1 0.0
K1 K+1 0 0 0.285 0.88 0.0
O4 O-2 0 0.5 0 1 0.0
O1 O-2 0 0 0.1975 1 0.0
Ta2 Ta+5 0 0 0.13945 1 0.0
O3 O-2 0 0 0.0639 1 0.0
Sr1 Sr+2 0.5 0.5 0.0704 0.75 0.0
Ta1 Ta+5 0 0 0 1 0.0
K2 K+1 0.5 0.5 0.0704 0.12 0.0
